data_7718491
loop_
_publ_author_name
'Sharma, Akrti'
'Ravikanth, Mangalampalli'

_publ_section_title
;
 Synthesis, structure, and properties of antiaromatic
 P<sup>V</sup>&#xe001;O complexes of triphyrins(2.1.1).
;
_journal_issue 17
_journal_name_full 'Dalton transactions (Cambridge, England : 2003)'
_journal_page_first 6935
_journal_page_last 6945
_journal_paper_doi 10.1039/d5dt00221d
_journal_volume 54
_journal_year 2025
_chemical_formula_moiety 'C44 H34 N3 O P'
_chemical_formula_sum 'C44 H34 N3 O P'
_chemical_formula_weight 651.71
_space_group_crystal_system monoclinic
_space_group_IT_number 14
_space_group_name_Hall '-P 2ybc'
_space_group_name_H-M_alt 'P 1 21/c 1'
_atom_sites_solution_hydrogens geom
_atom_sites_solution_primary dual
_audit_creation_date 2024-09-21
_audit_creation_method
;
Olex2 1.5
(compiled 2023.03.06 svn.rbb2c1857 for OlexSys, GUI svn.r6748)
;
_audit_update_record
;
2024-09-21 deposited with the CCDC.	2025-03-21 downloaded from the CCDC.
;
_cell_angle_alpha 90
_cell_angle_beta 98.590(4)
_cell_angle_gamma 90
_cell_formula_units_Z 4
_cell_length_a 14.1329(6)
_cell_length_b 13.9091(6)
_cell_length_c 17.5933(8)
_cell_measurement_reflns_used 9491
_cell_measurement_temperature 150.00(10)
_cell_measurement_theta_max 23.8150
_cell_measurement_theta_min 1.9620
_cell_volume 3419.6(3)
_computing_cell_refinement 'CrysAlisPro 1.171.43.105a (Rigaku OD, 2024)'
_computing_data_collection 'PROGRAM:BIS V6.2.16/2021-10-22 && APEX4 2021.4-0                                '
_computing_data_reduction 'CrysAlisPro 1.171.43.105a (Rigaku OD, 2024)'
_computing_molecular_graphics 'Olex2 1.5 (Dolomanov et al., 2009)'
_computing_publication_material 'Olex2 1.5 (Dolomanov et al., 2009)'
_computing_structure_refinement 'olex2.refine 1.5 (Bourhis et al., 2015)'
_computing_structure_solution 'SHELXT  (Sheldrick, 2015)'
_diffrn_ambient_environment N~2~
_diffrn_ambient_temperature 150.15
_diffrn_detector 'CCD plate'
_diffrn_measured_fraction_theta_full 0.998
_diffrn_measured_fraction_theta_max 0.998
_diffrn_measurement_details
;
List of Runs (angles in degrees, time in seconds):

  # Type    Start    End  Width  t~exp~   \w     \q     \k     \f   Frames
#--------------------------------------------------------------------------
  1  \w   -122.88  22.92   1.80    5.00    --  -18.16 -59.25 173.08   81
  2  \w   -122.88  22.92   1.80    5.00    --  -18.16 -59.25  20.08   81
  3  \w   -122.88  22.92   1.80    5.00    --  -18.16 -59.25-135.92   81
  4  \w    -76.17   6.63   1.80    5.00    --  -18.16  89.85 -32.66   46
  5  \w   -122.88  22.92   1.80    5.00    --  -18.16 -59.25  71.08   81
  6  \f   -160.30  26.90   1.80    5.00  72.69 -18.16  31.50    --   104
;
_diffrn_measurement_device 'abstract diffractometer'
_diffrn_measurement_device_type 'Saxi-CrysAlisPro-abstract goniometer imported SAXI images'
_diffrn_measurement_method '\w and \f scans'
_diffrn_orient_matrix_type 'CrysAlisPro convention (1999,Acta A55,543-557)'
_diffrn_orient_matrix_UB_11 -0.0054129000
_diffrn_orient_matrix_UB_12 0.0358203000
_diffrn_orient_matrix_UB_13 0.0277591000
_diffrn_orient_matrix_UB_21 0.0482406000
_diffrn_orient_matrix_UB_22 0.0144085000
_diffrn_orient_matrix_UB_23 0.0002690000
_diffrn_orient_matrix_UB_31 -0.0150389000
_diffrn_orient_matrix_UB_32 0.0333832000
_diffrn_orient_matrix_UB_33 -0.0299119000
_diffrn_radiation_monochromator graphite
_diffrn_radiation_probe x-ray
_diffrn_radiation_type 'Mo K\a'
_diffrn_radiation_wavelength 0.71073
_diffrn_reflns_av_R_equivalents 0.0893
_diffrn_reflns_av_unetI/netI 0.0431
_diffrn_reflns_Laue_measured_fraction_full 0.998
_diffrn_reflns_Laue_measured_fraction_max 0.998
_diffrn_reflns_limit_h_max 16
_diffrn_reflns_limit_h_min -16
_diffrn_reflns_limit_k_max 16
_diffrn_reflns_limit_k_min -16
_diffrn_reflns_limit_l_max 20
_diffrn_reflns_limit_l_min -20
_diffrn_reflns_number 52065
_diffrn_reflns_point_group_measured_fraction_full 0.998
_diffrn_reflns_point_group_measured_fraction_max 0.998
_diffrn_reflns_theta_full 24.998
_diffrn_reflns_theta_max 24.998
_diffrn_reflns_theta_min 2.066
_diffrn_source 'fine-focus sealed X-ray tube'
_diffrn_source_type 'Enhance (Mo) X-ray Source'
_exptl_absorpt_coefficient_mu 0.120
_exptl_absorpt_correction_T_max 1.00000
_exptl_absorpt_correction_T_min 0.49407
_exptl_absorpt_correction_type multi-scan
_exptl_absorpt_process_details
;
CrysAlisPro 1.171.43.105a (Rigaku Oxford Diffraction, 2024)
Empirical absorption correction using spherical harmonics,
implemented in SCALE3 ABSPACK scaling algorithm.
;
_exptl_crystal_colour 'metallic bluish blue'
_exptl_crystal_colour_lustre metallic
_exptl_crystal_colour_modifier bluish
_exptl_crystal_colour_primary blue
_exptl_crystal_density_diffrn 1.266
_exptl_crystal_description block
_exptl_crystal_F_000 1368
_exptl_crystal_size_max 0.3
_exptl_crystal_size_mid 0.2
_exptl_crystal_size_min 0.1
_refine_diff_density_max 0.309
_refine_diff_density_min -0.595
_refine_diff_density_rms 0.050
_refine_ls_extinction_method none
_refine_ls_goodness_of_fit_ref 1.055
_refine_ls_hydrogen_treatment constr
_refine_ls_matrix_type full
_refine_ls_number_parameters 446
_refine_ls_number_reflns 6018
_refine_ls_number_restraints 0
_refine_ls_restrained_S_all 1.055
_refine_ls_R_factor_all 0.0674
_refine_ls_R_factor_gt 0.0517
_refine_ls_shift/su_max 0.001
_refine_ls_shift/su_mean 0.000
_refine_ls_structure_factor_coef Fsqd
_refine_ls_weighting_details 'w=1/[\s^2^(Fo^2^)+(0.0642P)^2^+2.1732P] where P=(Fo^2^+2Fc^2^)/3'
_refine_ls_weighting_scheme calc
_refine_ls_wR_factor_gt 0.1321
_refine_ls_wR_factor_ref 0.1453
_reflns_Friedel_coverage 0.000
_reflns_number_gt 4750
_reflns_number_total 6018
_reflns_threshold_expression 'I > 2\s(I)'
_cod_data_source_file d5dt00221d2.cif
_cod_data_source_block TPO
_cod_depositor_comments 'Adding full bibliography for 7718491.cif.'
_cod_database_code 7718491
_shelx_shelxl_version_number 2018/3
_shelx_space_group_comment
;
The symmetry employed for this shelxl refinement is uniquely defined
by the following loop, which should always be used as a source of
symmetry information in preference to the above space-group names.
They are only intended as comments.
;
_shelx_estimated_absorpt_t_max 0.988
_shelx_estimated_absorpt_t_min 0.965
_olex2_refinement_description
;
1. Others
 Fixed Uiso: H00U(0.039) H00D(0.038) H00M(0.042) H013(0.043) H00V(0.046)
 H017(0.044) H00F(0.045) H00W(0.051) H00J(0.043) H00C(0.04) H01H(0.081)
 H01I(0.081) H01J(0.081) H014(0.045) H010(0.055) H01D(0.06) H011(0.05)
 H01E(0.113) H01F(0.113) H01G(0.113) H005(0.038) H008(0.042) H00H(0.05)
 H00A(0.047) H01A(0.086) H01B(0.086) H01C(0.086) H012(0.045) H00N(0.051)
 H015(0.054) H00G(0.046) H01K(0.105) H01L(0.105) H01M(0.105)
 Fixed X: H00U(0.967251) H00D(1.012392) H00M(0.763538) H013(0.628266)
 H00V(0.510069) H017(0.617737) H00F(0.931762) H00W(1.017652) H00J(1.040894)
 H00C(0.954876) H01H(1.15092) H01I(1.094041) H01J(1.050049) H014(0.69245)
 H010(0.631876) H01D(0.370892) H011(0.430064) H01E(0.506329) H01F(0.425964)
 H01G(0.405992) H005(0.582359) H008(0.457538) H00H(0.273534) H00A(0.396362)
 H01A(0.292938) H01B(0.216954) H01C(0.25367) H012(0.782733) H00N(0.784814)
 H015(0.822738) H00G(0.819024) H01K(0.738612) H01L(0.811152) H01M(0.851619)
 Fixed Y: H00U(0.441552) H00D(0.330423) H00M(0.261225) H013(0.367828)
 H00V(0.68344) H017(0.66401) H00F(0.186173) H00W(0.050576) H00J(0.153941)
 H00C(0.288827) H01H(0.012838) H01I(-0.046867) H01J(-0.035273) H014(0.60585)
 H010(0.632495) H01D(0.551657) H011(0.525482) H01E(0.627709) H01F(0.548615)
 H01G(0.659326) H005(0.783472) H008(0.890942) H00H(0.705003) H00A(0.597188)
 H01A(0.932536) H01B(0.84749) H01C(0.90655) H012(0.723003) H00N(0.754342)
 H015(0.473099) H00G(0.439961) H01K(0.665377) H01L(0.578224) H01M(0.683819)
 Fixed Z: H00U(0.367974) H00D(0.474571) H00M(0.70245) H013(0.727675)
 H00V(0.433734) H017(0.333441) H00F(0.515559) H00W(0.561867) H00J(0.777368)
 H00C(0.732094) H01H(0.732349) H01I(0.66224) H01J(0.740443) H014(0.781422)
 H010(0.895372) H01D(0.793184) H011(0.679978) H01E(0.971254) H01F(0.944601)
 H01G(0.923191) H005(0.648423) H008(0.653273) H00H(0.53448) H00A(0.529995)
 H01A(0.630207) H01B(0.610561) H01C(0.542554) H012(0.308331) H00N(0.179346)
 H015(0.140881) H00G(0.269701) H01K(0.040071) H01L(0.034394) H01M(0.05573)
;
_olex2_submission_special_instructions 'No special instructions were received'
_oxdiff_exptl_absorpt_empirical_details
;
Empirical correction (ABSPACK) includes:
- Absorption correction using spherical harmonics
- Frame scaling
;
_oxdiff_exptl_absorpt_empirical_full_max 2.198
_oxdiff_exptl_absorpt_empirical_full_min 0.510

loop_
_space_group_symop_operation_xyz
'x, y, z'
'-x, y+1/2, -z+1/2'
'-x, -y, -z'
'x, -y-1/2, z-1/2'

loop_
_atom_site_label
_atom_site_type_symbol
_atom_site_fract_x
_atom_site_fract_y
_atom_site_fract_z
_atom_site_U_iso_or_equiv
_atom_site_adp_type
_atom_site_occupancy
_atom_site_site_symmetry_order
_atom_site_calc_flag
_atom_site_refinement_flags_posn
_atom_site_refinement_flags_adp
_atom_site_refinement_flags_occupancy
_atom_site_disorder_assembly
_atom_site_disorder_group
P1 P 0.79119(4) 0.53955(4) 0.55814(3) 0.03064(18) Uani 1 1 d . . . . .
O1 O 0.84455(12) 0.61552(11) 0.60180(9) 0.0379(4) Uani 1 1 d . . . . .
N1 N 0.84128(14) 0.46853(13) 0.50140(11) 0.0308(4) Uani 1 1 d . . . . .
N2 N 0.74956(13) 0.45518(13) 0.60976(10) 0.0286(4) Uani 1 1 d . . . . .
N3 N 0.70095(13) 0.57495(12) 0.49374(10) 0.0279(4) Uani 1 1 d . . . . .
C1 C 0.85578(16) 0.49499(16) 0.42674(13) 0.0308(5) Uani 1 1 d . . . . .
C2 C 0.93649(16) 0.43691(16) 0.41230(13) 0.0324(5) Uani 1 1 d . . . . .
H00U H 0.967251 0.441552 0.367974 0.039 Uiso 1 1 calc R U . . .
C3 C 0.96135(16) 0.37542(16) 0.47104(13) 0.0315(5) Uani 1 1 d . . . . .
H00D H 1.012392 0.330423 0.474571 0.038 Uiso 1 1 calc R U . . .
C4 C 0.89852(16) 0.38840(15) 0.52777(13) 0.0292(5) Uani 1 1 d . . . . .
C5 C 0.87882(16) 0.33905(15) 0.59064(12) 0.0289(5) Uani 1 1 d . . . . .
C6 C 0.79776(16) 0.36747(15) 0.62798(13) 0.0292(5) Uani 1 1 d . . . . .
C7 C 0.74868(17) 0.32247(17) 0.67988(14) 0.0352(5) Uani 1 1 d . . . . .
H00M H 0.763538 0.261225 0.702450 0.042 Uiso 1 1 calc R U . . .
C8 C 0.67291(18) 0.38224(17) 0.69393(14) 0.0356(6) Uani 1 1 d . . . . .
H013 H 0.628266 0.367828 0.727675 0.043 Uiso 1 1 calc R U . . .
C9 C 0.67368(16) 0.46477(16) 0.65113(13) 0.0312(5) Uani 1 1 d . . . . .
C10 C 0.60845(16) 0.54797(16) 0.64522(13) 0.0312(5) Uani 1 1 d . . . . .
C11 C 0.58080(16) 0.60734(16) 0.58383(13) 0.0309(5) Uani 1 1 d . . . . .
C12 C 0.61343(17) 0.61151(15) 0.50881(13) 0.0312(5) Uani 1 1 d . . . . .
C13 C 0.57072(18) 0.65259(18) 0.44126(14) 0.0385(6) Uani 1 1 d . . . . .
H00V H 0.510069 0.683440 0.433734 0.046 Uiso 1 1 calc R U . . .
C14 C 0.63099(18) 0.64176(17) 0.38499(13) 0.0370(6) Uani 1 1 d . . . . .
H017 H 0.617737 0.664010 0.333441 0.044 Uiso 1 1 calc R U . . .
C15 C 0.71222(17) 0.59366(16) 0.41696(13) 0.0303(5) Uani 1 1 d . . . . .
C16 C 0.79359(16) 0.55597(15) 0.38444(13) 0.0295(5) Uani 1 1 d . . . . .
C17 C 0.93314(16) 0.25192(15) 0.61897(13) 0.0295(5) Uani 1 1 d . . . . .
C18 C 0.95324(18) 0.17997(17) 0.56913(14) 0.0371(6) Uani 1 1 d . . . . .
H00F H 0.931762 0.186173 0.515559 0.045 Uiso 1 1 calc R U . . .
C19 C 1.00452(19) 0.09893(18) 0.59697(15) 0.0421(6) Uani 1 1 d . . . . .
H00W H 1.017652 0.050576 0.561867 0.051 Uiso 1 1 calc R U . . .
C20 C 1.03682(17) 0.08693(17) 0.67429(15) 0.0373(6) Uani 1 1 d . . . . .
C21 C 1.01816(17) 0.15972(17) 0.72396(14) 0.0355(6) Uani 1 1 d . . . . .
H00J H 1.040894 0.153941 0.777368 0.043 Uiso 1 1 calc R U . . .
C22 C 0.96713(17) 0.24025(16) 0.69687(13) 0.0336(5) Uani 1 1 d . . . . .
H00C H 0.954876 0.288827 0.732094 0.040 Uiso 1 1 calc R U . . .
C23 C 1.0874(2) -0.0035(2) 0.70502(18) 0.0540(7) Uani 1 1 d . . . . .
H01H H 1.150920 0.012838 0.732349 0.081 Uiso 1 1 calc R U . . .
H01I H 1.094041 -0.046867 0.662240 0.081 Uiso 1 1 calc R U . . .
H01J H 1.050049 -0.035273 0.740443 0.081 Uiso 1 1 calc R U . . .
C24 C 0.56758(17) 0.56317(16) 0.71821(13) 0.0315(5) Uani 1 1 d . . . . .
C25 C 0.62652(19) 0.59475(17) 0.78332(14) 0.0372(6) Uani 1 1 d . . . . .
H014 H 0.692450 0.605850 0.781422 0.045 Uiso 1 1 calc R U . . .
C26 C 0.5903(2) 0.61040(18) 0.85140(15) 0.0458(7) Uani 1 1 d . . . . .
H010 H 0.631876 0.632495 0.895372 0.055 Uiso 1 1 calc R U . . .
C27 C 0.4952(2) 0.59450(19) 0.85647(16) 0.0494(7) Uani 1 1 d . . . . .
C28 C 0.4368(2) 0.5629(2) 0.79125(17) 0.0504(7) Uani 1 1 d . . . . .
H01D H 0.370892 0.551657 0.793184 0.060 Uiso 1 1 calc R U . . .
C29 C 0.47201(18) 0.54744(18) 0.72380(15) 0.0420(6) Uani 1 1 d . . . . .
H011 H 0.430064 0.525482 0.679978 0.050 Uiso 1 1 calc R U . . .
C30 C 0.4548(3) 0.6088(2) 0.93035(19) 0.0754(11) Uani 1 1 d . . . . .
H01E H 0.506329 0.627709 0.971254 0.113 Uiso 1 1 calc R U . . .
H01F H 0.425964 0.548615 0.944601 0.113 Uiso 1 1 calc R U . . .
H01G H 0.405992 0.659326 0.923191 0.113 Uiso 1 1 calc R U . . .
C31 C 0.50268(16) 0.67877(16) 0.58901(13) 0.0303(5) Uani 1 1 d . . . . .
C32 C 0.51942(16) 0.76692(16) 0.62520(13) 0.0314(5) Uani 1 1 d . . . . .
H005 H 0.582359 0.783472 0.648423 0.038 Uiso 1 1 calc R U . . .
C33 C 0.44498(17) 0.83109(17) 0.62774(13) 0.0348(5) Uani 1 1 d . . . . .
H008 H 0.457538 0.890942 0.653273 0.042 Uiso 1 1 calc R U . . .
C34 C 0.35253(17) 0.80960(18) 0.59375(14) 0.0372(6) Uani 1 1 d . . . . .
C35 C 0.33646(18) 0.72140(18) 0.55782(15) 0.0413(6) Uani 1 1 d . . . . .
H00H H 0.273534 0.705003 0.534480 0.050 Uiso 1 1 calc R U . . .
C36 C 0.40943(17) 0.65719(18) 0.55518(15) 0.0390(6) Uani 1 1 d . . . . .
H00A H 0.396362 0.597188 0.529995 0.047 Uiso 1 1 calc R U . . .
C37 C 0.2720(2) 0.8802(2) 0.59432(18) 0.0572(8) Uani 1 1 d . . . . .
H01A H 0.292938 0.932536 0.630207 0.086 Uiso 1 1 calc R U . . .
H01B H 0.216954 0.847490 0.610561 0.086 Uiso 1 1 calc R U . . .
H01C H 0.253670 0.906550 0.542554 0.086 Uiso 1 1 calc R U . . .
C38 C 0.79965(16) 0.57801(16) 0.30289(13) 0.0317(5) Uani 1 1 d . . . . .
C39 C 0.79013(17) 0.67135(18) 0.27438(14) 0.0377(6) Uani 1 1 d . . . . .
H012 H 0.782733 0.723003 0.308331 0.045 Uiso 1 1 calc R U . . .
C40 C 0.79126(19) 0.68997(19) 0.19743(15) 0.0425(6) Uani 1 1 d . . . . .
H00N H 0.784814 0.754342 0.179346 0.051 Uiso 1 1 calc R U . . .
C41 C 0.80165(19) 0.6164(2) 0.14602(14) 0.0450(7) Uani 1 1 d . . . . .
C42 C 0.81335(19) 0.5243(2) 0.17474(15) 0.0450(6) Uani 1 1 d . . . . .
H015 H 0.822738 0.473099 0.140881 0.054 Uiso 1 1 calc R U . . .
C43 C 0.81178(17) 0.50434(19) 0.25174(14) 0.0385(6) Uani 1 1 d . . . . .
H00G H 0.819024 0.439961 0.269701 0.046 Uiso 1 1 calc R U . . .
C44 C 0.8007(3) 0.6378(3) 0.06163(17) 0.0702(10) Uani 1 1 d . . . . .
H01K H 0.738612 0.665377 0.040071 0.105 Uiso 1 1 calc R U . . .
H01L H 0.811152 0.578224 0.034394 0.105 Uiso 1 1 calc R U . . .
H01M H 0.851619 0.683819 0.055730 0.105 Uiso 1 1 calc R U . . .

loop_
_atom_site_aniso_label
_atom_site_aniso_U_11
_atom_site_aniso_U_22
_atom_site_aniso_U_33
_atom_site_aniso_U_23
_atom_site_aniso_U_13
_atom_site_aniso_U_12
P1 0.0330(3) 0.0306(3) 0.0284(3) -0.0014(2) 0.0048(3) 0.0015(2)
O1 0.0395(10) 0.0374(9) 0.0367(9) -0.0064(7) 0.0054(8) -0.0026(7)
N1 0.0331(10) 0.0313(10) 0.0295(10) 0.0041(8) 0.0094(8) 0.0054(8)
N2 0.0317(10) 0.0302(10) 0.0247(10) 0.0011(8) 0.0065(8) 0.0052(8)
N3 0.0319(10) 0.0269(9) 0.0255(10) 0.0002(7) 0.0063(8) 0.0039(8)
C1 0.0335(13) 0.0324(12) 0.0278(12) 0.0010(10) 0.0085(10) -0.0006(10)
C2 0.0312(12) 0.0355(12) 0.0317(13) -0.0011(10) 0.0086(10) 0.0002(10)
C3 0.0291(12) 0.0330(12) 0.0333(13) -0.0020(10) 0.0075(10) 0.0035(10)
C4 0.0299(12) 0.0273(11) 0.0298(12) -0.0005(9) 0.0023(10) 0.0043(9)
C5 0.0313(12) 0.0288(11) 0.0262(12) -0.0014(9) 0.0027(10) 0.0023(9)
C6 0.0314(12) 0.0297(11) 0.0257(12) -0.0016(9) 0.0021(10) 0.0027(9)
C7 0.0394(14) 0.0321(12) 0.0349(13) 0.0052(10) 0.0084(11) 0.0038(10)
C8 0.0383(14) 0.0385(13) 0.0316(13) 0.0032(10) 0.0099(11) 0.0018(11)
C9 0.0324(12) 0.0368(13) 0.0251(12) -0.0029(9) 0.0069(10) 0.0004(10)
C10 0.0304(12) 0.0329(12) 0.0307(13) -0.0036(10) 0.0056(10) -0.0004(10)
C11 0.0313(12) 0.0308(12) 0.0306(12) -0.0054(10) 0.0050(10) 0.0011(10)
C12 0.0347(13) 0.0278(11) 0.0316(12) -0.0033(9) 0.0066(10) 0.0072(10)
C13 0.0417(14) 0.0420(14) 0.0314(13) -0.0002(10) 0.0042(11) 0.0151(11)
C14 0.0471(15) 0.0391(13) 0.0248(12) 0.0005(10) 0.0057(11) 0.0118(11)
C15 0.0353(13) 0.0297(12) 0.0263(12) -0.0013(9) 0.0056(10) 0.0012(10)
C16 0.0326(12) 0.0283(11) 0.0283(12) -0.0014(9) 0.0071(10) 0.0017(9)
C17 0.0307(12) 0.0282(11) 0.0299(12) 0.0030(9) 0.0052(10) 0.0015(9)
C18 0.0441(15) 0.0373(13) 0.0298(13) 0.0014(10) 0.0048(11) 0.0058(11)
C19 0.0509(16) 0.0351(13) 0.0423(15) -0.0030(11) 0.0136(13) 0.0097(12)
C20 0.0312(13) 0.0372(13) 0.0446(15) 0.0087(11) 0.0094(11) 0.0046(10)
C21 0.0313(13) 0.0405(13) 0.0337(13) 0.0075(11) 0.0017(10) -0.0006(10)
C22 0.0384(13) 0.0309(12) 0.0317(13) 0.0005(10) 0.0057(10) 0.0005(10)
C23 0.0508(17) 0.0485(16) 0.0637(19) 0.0136(14) 0.0117(14) 0.0198(13)
C24 0.0355(13) 0.0281(11) 0.0324(13) -0.0011(10) 0.0100(10) 0.0038(10)
C25 0.0409(14) 0.0363(13) 0.0351(13) -0.0028(10) 0.0078(11) 0.0001(11)
C26 0.0655(19) 0.0416(14) 0.0309(14) -0.0050(11) 0.0094(13) -0.0012(13)
C27 0.068(2) 0.0399(14) 0.0459(16) 0.0006(12) 0.0283(15) 0.0042(13)
C28 0.0437(16) 0.0548(17) 0.0578(18) 0.0052(14) 0.0242(14) 0.0016(13)
C29 0.0369(14) 0.0464(15) 0.0436(15) -0.0004(12) 0.0091(12) 0.0000(11)
C30 0.112(3) 0.066(2) 0.061(2) -0.0004(17) 0.054(2) -0.001(2)
C31 0.0328(13) 0.0330(12) 0.0256(12) -0.0011(9) 0.0061(10) 0.0021(10)
C32 0.0295(12) 0.0346(12) 0.0300(12) -0.0039(10) 0.0046(10) -0.0028(10)
C33 0.0400(14) 0.0336(12) 0.0323(13) -0.0065(10) 0.0102(11) 0.0017(10)
C34 0.0341(13) 0.0452(14) 0.0332(13) -0.0012(11) 0.0077(11) 0.0067(11)
C35 0.0296(13) 0.0483(15) 0.0443(15) -0.0059(12) 0.0003(11) 0.0007(11)
C36 0.0355(14) 0.0359(13) 0.0437(15) -0.0081(11) -0.0006(11) -0.0018(11)
C37 0.0442(16) 0.0645(19) 0.0620(19) -0.0117(15) 0.0050(14) 0.0179(14)
C38 0.0306(12) 0.0381(13) 0.0265(12) 0.0004(10) 0.0046(10) 0.0027(10)
C39 0.0400(14) 0.0397(13) 0.0333(13) 0.0025(11) 0.0052(11) -0.0028(11)
C40 0.0444(15) 0.0456(15) 0.0367(14) 0.0096(12) 0.0038(12) -0.0056(12)
C41 0.0399(15) 0.0652(18) 0.0304(14) 0.0045(13) 0.0066(11) -0.0070(13)
C42 0.0424(15) 0.0590(17) 0.0350(14) -0.0070(12) 0.0104(12) 0.0027(13)
C43 0.0394(14) 0.0436(14) 0.0330(13) -0.0020(11) 0.0067(11) 0.0039(11)
C44 0.089(3) 0.087(2) 0.0348(16) 0.0056(16) 0.0113(17) -0.008(2)

loop_
_atom_type_symbol
_atom_type_description
_atom_type_scat_dispersion_real
_atom_type_scat_dispersion_imag
_atom_type_scat_source
C C 0.0033 0.0016 'International Tables Vol C Tables 4.2.6.8 and 6.1.1.4'
H H 0.0000 0.0000 'International Tables Vol C Tables 4.2.6.8 and 6.1.1.4'
N N 0.0061 0.0033 'International Tables Vol C Tables 4.2.6.8 and 6.1.1.4'
O O 0.0106 0.0060 'International Tables Vol C Tables 4.2.6.8 and 6.1.1.4'
P P 0.1023 0.0942 'International Tables Vol C Tables 4.2.6.8 and 6.1.1.4'

loop_
_geom_angle_atom_site_label_1
_geom_angle_atom_site_label_2
_geom_angle_atom_site_label_3
_geom_angle
_geom_angle_site_symmetry_1
_geom_angle_site_symmetry_3
_geom_angle_publ_flag
O1 P1 N1 121.62(10) . . ?
O1 P1 N2 115.33(10) . . ?
O1 P1 N3 115.72(10) . . ?
N1 P1 N2 97.40(9) . . ?
N1 P1 N3 96.98(9) . . ?
N2 P1 N3 106.77(10) . . ?
C1 N1 P1 123.16(15) . . ?
C1 N1 C4 110.88(18) . . ?
C4 N1 P1 123.59(15) . . ?
C6 N2 P1 122.81(15) . . ?
C9 N2 P1 126.02(15) . . ?
C9 N2 C6 110.39(18) . . ?
C12 N3 P1 126.37(15) . . ?
C12 N3 C15 110.16(18) . . ?
C15 N3 P1 121.84(15) . . ?
N1 C1 C2 104.21(19) . . ?
C16 C1 N1 120.1(2) . . ?
C16 C1 C2 135.4(2) . . ?
C1 C2 H00U 125.0 . . ?
C3 C2 C1 109.9(2) . . ?
C3 C2 H00U 125.0 . . ?
C2 C3 H00D 125.2 . . ?
C2 C3 C4 109.5(2) . . ?
C4 C3 H00D 125.2 . . ?
N1 C4 C3 104.63(18) . . ?
C5 C4 N1 119.1(2) . . ?
C5 C4 C3 135.9(2) . . ?
C4 C5 C6 119.9(2) . . ?
C4 C5 C17 121.7(2) . . ?
C6 C5 C17 118.24(19) . . ?
N2 C6 C5 121.16(19) . . ?
C7 C6 N2 105.65(19) . . ?
C7 C6 C5 133.1(2) . . ?
C6 C7 H00M 125.7 . . ?
C6 C7 C8 108.7(2) . . ?
C8 C7 H00M 125.7 . . ?
C7 C8 H013 125.4 . . ?
C9 C8 C7 109.2(2) . . ?
C9 C8 H013 125.4 . . ?
N2 C9 C10 124.2(2) . . ?
C8 C9 N2 106.1(2) . . ?
C8 C9 C10 129.7(2) . . ?
C9 C10 C24 111.55(19) . . ?
C11 C10 C9 129.1(2) . . ?
C11 C10 C24 119.3(2) . . ?
C10 C11 C12 130.1(2) . . ?
C10 C11 C31 118.6(2) . . ?
C12 C11 C31 111.29(19) . . ?
N3 C12 C11 124.3(2) . . ?
C13 C12 N3 105.9(2) . . ?
C13 C12 C11 129.8(2) . . ?
C12 C13 H00V 125.4 . . ?
C12 C13 C14 109.3(2) . . ?
C14 C13 H00V 125.4 . . ?
C13 C14 H017 125.7 . . ?
C15 C14 C13 108.7(2) . . ?
C15 C14 H017 125.7 . . ?
N3 C15 C16 121.3(2) . . ?
C14 C15 N3 106.0(2) . . ?
C14 C15 C16 132.4(2) . . ?
C1 C16 C15 119.5(2) . . ?
C1 C16 C38 122.2(2) . . ?
C15 C16 C38 117.97(19) . . ?
C18 C17 C5 121.5(2) . . ?
C18 C17 C22 117.7(2) . . ?
C22 C17 C5 120.8(2) . . ?
C17 C18 H00F 119.7 . . ?
C17 C18 C19 120.5(2) . . ?
C19 C18 H00F 119.7 . . ?
C18 C19 H00W 119.2 . . ?
C20 C19 C18 121.6(2) . . ?
C20 C19 H00W 119.2 . . ?
C19 C20 C21 117.8(2) . . ?
C19 C20 C23 121.6(2) . . ?
C21 C20 C23 120.5(2) . . ?
C20 C21 H00J 119.5 . . ?
C22 C21 C20 120.9(2) . . ?
C22 C21 H00J 119.5 . . ?
C17 C22 H00C 119.3 . . ?
C21 C22 C17 121.4(2) . . ?
C21 C22 H00C 119.3 . . ?
C20 C23 H01H 109.5 . . ?
C20 C23 H01I 109.5 . . ?
C20 C23 H01J 109.5 . . ?
H01H C23 H01I 109.5 . . ?
H01H C23 H01J 109.5 . . ?
H01I C23 H01J 109.5 . . ?
C25 C24 C10 119.5(2) . . ?
C25 C24 C29 117.6(2) . . ?
C29 C24 C10 122.9(2) . . ?
C24 C25 H014 119.7 . . ?
C24 C25 C26 120.7(2) . . ?
C26 C25 H014 119.7 . . ?
C25 C26 H010 119.3 . . ?
C27 C26 C25 121.3(3) . . ?
C27 C26 H010 119.3 . . ?
C26 C27 C28 117.7(2) . . ?
C26 C27 C30 122.2(3) . . ?
C28 C27 C30 120.1(3) . . ?
C27 C28 H01D 119.3 . . ?
C29 C28 C27 121.3(3) . . ?
C29 C28 H01D 119.3 . . ?
C24 C29 H011 119.3 . . ?
C28 C29 C24 121.3(3) . . ?
C28 C29 H011 119.3 . . ?
C27 C30 H01E 109.5 . . ?
C27 C30 H01F 109.5 . . ?
C27 C30 H01G 109.5 . . ?
H01E C30 H01F 109.5 . . ?
H01E C30 H01G 109.5 . . ?
H01F C30 H01G 109.5 . . ?
C32 C31 C11 122.5(2) . . ?
C32 C31 C36 118.2(2) . . ?
C36 C31 C11 119.3(2) . . ?
C31 C32 H005 119.8 . . ?
C33 C32 C31 120.4(2) . . ?
C33 C32 H005 119.8 . . ?
C32 C33 H008 119.4 . . ?
C32 C33 C34 121.2(2) . . ?
C34 C33 H008 119.4 . . ?
C33 C34 C37 121.5(2) . . ?
C35 C34 C33 117.9(2) . . ?
C35 C34 C37 120.6(2) . . ?
C34 C35 H00H 119.3 . . ?
C36 C35 C34 121.4(2) . . ?
C36 C35 H00H 119.3 . . ?
C31 C36 H00A 119.6 . . ?
C35 C36 C31 120.9(2) . . ?
C35 C36 H00A 119.6 . . ?
C34 C37 H01A 109.5 . . ?
C34 C37 H01B 109.5 . . ?
C34 C37 H01C 109.5 . . ?
H01A C37 H01B 109.5 . . ?
H01A C37 H01C 109.5 . . ?
H01B C37 H01C 109.5 . . ?
C39 C38 C16 121.7(2) . . ?
C39 C38 C43 118.0(2) . . ?
C43 C38 C16 120.3(2) . . ?
C38 C39 H012 119.5 . . ?
C40 C39 C38 120.9(2) . . ?
C40 C39 H012 119.5 . . ?
C39 C40 H00N 119.4 . . ?
C39 C40 C41 121.2(2) . . ?
C41 C40 H00N 119.4 . . ?
C40 C41 C44 120.6(3) . . ?
C42 C41 C40 117.7(2) . . ?
C42 C41 C44 121.7(3) . . ?
C41 C42 H015 119.1 . . ?
C41 C42 C43 121.7(2) . . ?
C43 C42 H015 119.1 . . ?
C38 C43 H00G 119.8 . . ?
C42 C43 C38 120.4(2) . . ?
C42 C43 H00G 119.8 . . ?
C41 C44 H01K 109.5 . . ?
C41 C44 H01L 109.5 . . ?
C41 C44 H01M 109.5 . . ?
H01K C44 H01L 109.5 . . ?
H01K C44 H01M 109.5 . . ?
H01L C44 H01M 109.5 . . ?

loop_
_geom_bond_atom_site_label_1
_geom_bond_atom_site_label_2
_geom_bond_distance
_geom_bond_site_symmetry_2
_geom_bond_publ_flag
P1 O1 1.4499(17) . ?
P1 N1 1.6387(19) . ?
P1 N2 1.6456(19) . ?
P1 N3 1.6496(19) . ?
N1 C1 1.408(3) . ?
N1 C4 1.414(3) . ?
N2 C6 1.411(3) . ?
N2 C9 1.389(3) . ?
N3 C12 1.399(3) . ?
N3 C15 1.408(3) . ?
C1 C2 1.451(3) . ?
C1 C16 1.360(3) . ?
C2 H00U 0.9500 . ?
C3 C2 1.347(3) . ?
C3 H00D 0.9500 . ?
C3 C4 1.443(3) . ?
C5 C4 1.365(3) . ?
C5 C6 1.458(3) . ?
C7 C6 1.377(3) . ?
C7 H00M 0.9500 . ?
C7 C8 1.407(3) . ?
C8 H013 0.9500 . ?
C9 C8 1.374(3) . ?
C9 C10 1.474(3) . ?
C10 C24 1.500(3) . ?
C11 C10 1.369(3) . ?
C11 C12 1.463(3) . ?
C11 C31 1.498(3) . ?
C13 C12 1.374(3) . ?
C13 H00V 0.9500 . ?
C13 C14 1.407(3) . ?
C14 H017 0.9500 . ?
C15 C14 1.374(3) . ?
C15 C16 1.456(3) . ?
C17 C5 1.481(3) . ?
C17 C18 1.388(3) . ?
C17 C22 1.392(3) . ?
C18 H00F 0.9500 . ?
C18 C19 1.389(3) . ?
C19 H00W 0.9500 . ?
C20 C19 1.379(4) . ?
C20 C23 1.506(3) . ?
C21 C20 1.388(3) . ?
C21 H00J 0.9500 . ?
C22 C21 1.378(3) . ?
C22 H00C 0.9500 . ?
C23 H01H 0.9800 . ?
C23 H01I 0.9800 . ?
C23 H01J 0.9800 . ?
C24 C25 1.383(3) . ?
C24 C29 1.386(3) . ?
C25 H014 0.9500 . ?
C26 C25 1.388(3) . ?
C26 H010 0.9500 . ?
C26 C27 1.378(4) . ?
C27 C28 1.381(4) . ?
C27 C30 1.508(4) . ?
C28 H01D 0.9500 . ?
C29 C28 1.371(4) . ?
C29 H011 0.9500 . ?
C30 H01E 0.9800 . ?
C30 H01F 0.9800 . ?
C30 H01G 0.9800 . ?
C32 C31 1.386(3) . ?
C32 H005 0.9500 . ?
C32 C33 1.386(3) . ?
C33 H008 0.9500 . ?
C33 C34 1.386(3) . ?
C34 C37 1.504(3) . ?
C35 C34 1.383(3) . ?
C35 H00H 0.9500 . ?
C36 C31 1.395(3) . ?
C36 C35 1.370(3) . ?
C36 H00A 0.9500 . ?
C37 H01A 0.9800 . ?
C37 H01B 0.9800 . ?
C37 H01C 0.9800 . ?
C38 C16 1.482(3) . ?
C38 C39 1.391(3) . ?
C38 C43 1.391(3) . ?
C39 H012 0.9500 . ?
C40 C39 1.381(3) . ?
C40 H00N 0.9500 . ?
C40 C41 1.388(4) . ?
C41 C44 1.512(4) . ?
C42 C41 1.379(4) . ?
C42 H015 0.9500 . ?
C43 C42 1.386(3) . ?
C43 H00G 0.9500 . ?
C44 H01K 0.9800 . ?
C44 H01L 0.9800 . ?
C44 H01M 0.9800 . ?

loop_
_geom_torsion_atom_site_label_1
_geom_torsion_atom_site_label_2
_geom_torsion_atom_site_label_3
_geom_torsion_atom_site_label_4
_geom_torsion
_geom_torsion_site_symmetry_1
_geom_torsion_site_symmetry_2
_geom_torsion_site_symmetry_3
_geom_torsion_site_symmetry_4
_geom_torsion_publ_flag
P1 N1 C1 C2 154.21(16) . . . . ?
P1 N1 C1 C16 -31.2(3) . . . . ?
P1 N1 C4 C3 -153.88(16) . . . . ?
P1 N1 C4 C5 31.8(3) . . . . ?
P1 N2 C6 C5 -11.2(3) . . . . ?
P1 N2 C6 C7 171.81(16) . . . . ?
P1 N2 C9 C8 -171.39(17) . . . . ?
P1 N2 C9 C10 10.3(3) . . . . ?
P1 N3 C12 C11 -12.2(3) . . . . ?
P1 N3 C12 C13 165.68(17) . . . . ?
P1 N3 C15 C14 -166.45(16) . . . . ?
P1 N3 C15 C16 18.9(3) . . . . ?
O1 P1 N1 C1 -80.3(2) . . . . ?
O1 P1 N1 C4 80.6(2) . . . . ?
O1 P1 N2 C6 -96.25(18) . . . . ?
O1 P1 N2 C9 72.6(2) . . . . ?
O1 P1 N3 C12 -72.5(2) . . . . ?
O1 P1 N3 C15 91.52(18) . . . . ?
N1 P1 N2 C6 34.02(19) . . . . ?
N1 P1 N2 C9 -157.08(19) . . . . ?
N1 P1 N3 C12 157.31(18) . . . . ?
N1 P1 N3 C15 -38.66(18) . . . . ?
N1 C1 C2 C3 5.1(3) . . . . ?
N1 C1 C16 C15 0.1(3) . . . . ?
N1 C1 C16 C38 -173.4(2) . . . . ?
N2 P1 N1 C1 153.74(18) . . . . ?
N2 P1 N1 C4 -45.4(2) . . . . ?
N2 P1 N3 C12 57.4(2) . . . . ?
N2 P1 N3 C15 -138.60(17) . . . . ?
N2 C9 C8 C7 0.8(3) . . . . ?
N2 C9 C10 C11 29.5(4) . . . . ?
N2 C9 C10 C24 -152.4(2) . . . . ?
N3 P1 N1 C1 45.7(2) . . . . ?
N3 P1 N1 C4 -153.37(18) . . . . ?
N3 P1 N2 C6 133.65(17) . . . . ?
N3 P1 N2 C9 -57.5(2) . . . . ?
N3 C15 C14 C13 0.1(3) . . . . ?
N3 C15 C16 C1 5.5(3) . . . . ?
N3 C15 C16 C38 179.33(19) . . . . ?
C1 N1 C4 C3 9.1(2) . . . . ?
C1 N1 C4 C5 -165.2(2) . . . . ?
C2 C1 C16 C15 172.6(2) . . . . ?
C2 C1 C16 C38 -1.0(4) . . . . ?
C2 C3 C4 N1 -5.6(3) . . . . ?
C2 C3 C4 C5 167.2(3) . . . . ?
C4 N1 C1 C2 -8.8(2) . . . . ?
C4 N1 C1 C16 165.7(2) . . . . ?
C4 C3 C2 C1 0.3(3) . . . . ?
C4 C5 C6 N2 -11.8(3) . . . . ?
C4 C5 C6 C7 164.3(3) . . . . ?
C5 C17 C18 C19 179.8(2) . . . . ?
C5 C17 C22 C21 -179.7(2) . . . . ?
C6 N2 C9 C8 -1.3(3) . . . . ?
C6 N2 C9 C10 -179.7(2) . . . . ?
C6 C5 C4 N1 2.0(3) . . . . ?
C6 C5 C4 C3 -170.1(2) . . . . ?
C6 C7 C8 C9 0.1(3) . . . . ?
C8 C7 C6 N2 -0.9(3) . . . . ?
C8 C7 C6 C5 -177.4(2) . . . . ?
C8 C9 C10 C11 -148.4(3) . . . . ?
C8 C9 C10 C24 29.7(3) . . . . ?
C9 N2 C6 C5 178.4(2) . . . . ?
C9 N2 C6 C7 1.4(2) . . . . ?
C9 C10 C24 C25 69.5(3) . . . . ?
C9 C10 C24 C29 -110.8(3) . . . . ?
C10 C9 C8 C7 179.0(2) . . . . ?
C10 C11 C12 N3 -21.2(4) . . . . ?
C10 C11 C12 C13 161.5(3) . . . . ?
C10 C11 C31 C32 82.6(3) . . . . ?
C10 C11 C31 C36 -98.5(3) . . . . ?
C10 C24 C25 C26 179.3(2) . . . . ?
C10 C24 C29 C28 -179.4(2) . . . . ?
C11 C10 C24 C25 -112.2(3) . . . . ?
C11 C10 C24 C29 67.5(3) . . . . ?
C12 N3 C15 C14 -0.1(2) . . . . ?
C12 N3 C15 C16 -174.7(2) . . . . ?
C12 C11 C10 C9 -6.0(4) . . . . ?
C12 C11 C10 C24 176.1(2) . . . . ?
C12 C11 C31 C32 -99.4(3) . . . . ?
C12 C11 C31 C36 79.4(3) . . . . ?
C12 C13 C14 C15 0.0(3) . . . . ?
C14 C13 C12 N3 -0.1(3) . . . . ?
C14 C13 C12 C11 177.6(2) . . . . ?
C14 C15 C16 C1 -167.4(3) . . . . ?
C14 C15 C16 C38 6.4(4) . . . . ?
C15 N3 C12 C11 -177.8(2) . . . . ?
C15 N3 C12 C13 0.1(2) . . . . ?
C16 C1 C2 C3 -168.2(3) . . . . ?
C16 C15 C14 C13 173.8(2) . . . . ?
C16 C38 C39 C40 -176.8(2) . . . . ?
C16 C38 C43 C42 177.2(2) . . . . ?
C17 C5 C4 N1 177.1(2) . . . . ?
C17 C5 C4 C3 5.1(4) . . . . ?
C17 C5 C6 N2 172.89(19) . . . . ?
C17 C5 C6 C7 -11.1(4) . . . . ?
C17 C18 C19 C20 0.2(4) . . . . ?
C17 C22 C21 C20 -0.5(4) . . . . ?
C18 C17 C5 C4 -45.3(3) . . . . ?
C18 C17 C5 C6 129.9(2) . . . . ?
C18 C17 C22 C21 -0.6(3) . . . . ?
C21 C20 C19 C18 -1.3(4) . . . . ?
C22 C17 C5 C4 133.7(2) . . . . ?
C22 C17 C5 C6 -51.1(3) . . . . ?
C22 C17 C18 C19 0.8(4) . . . . ?
C22 C21 C20 C19 1.4(4) . . . . ?
C22 C21 C20 C23 -176.2(2) . . . . ?
C23 C20 C19 C18 176.4(2) . . . . ?
C24 C29 C28 C27 -0.2(4) . . . . ?
C25 C24 C29 C28 0.3(4) . . . . ?
C25 C26 C27 C28 -0.3(4) . . . . ?
C25 C26 C27 C30 178.5(3) . . . . ?
C26 C27 C28 C29 0.2(4) . . . . ?
C27 C26 C25 C24 0.4(4) . . . . ?
C29 C24 C25 C26 -0.4(4) . . . . ?
C30 C27 C28 C29 -178.6(3) . . . . ?
C31 C11 C10 C9 171.5(2) . . . . ?
C31 C11 C10 C24 -6.5(3) . . . . ?
C31 C11 C12 N3 161.2(2) . . . . ?
C31 C11 C12 C13 -16.1(3) . . . . ?
C31 C32 C33 C34 -0.7(4) . . . . ?
C31 C36 C35 C34 0.2(4) . . . . ?
C32 C33 C34 C35 0.7(4) . . . . ?
C32 C33 C34 C37 -178.2(2) . . . . ?
C33 C32 C31 C11 179.2(2) . . . . ?
C33 C32 C31 C36 0.4(3) . . . . ?
C35 C36 C31 C11 -179.0(2) . . . . ?
C35 C36 C31 C32 -0.1(4) . . . . ?
C36 C35 C34 C33 -0.5(4) . . . . ?
C36 C35 C34 C37 178.4(3) . . . . ?
C38 C43 C42 C41 -1.0(4) . . . . ?
C39 C38 C16 C1 -136.1(2) . . . . ?
C39 C38 C16 C15 50.3(3) . . . . ?
C39 C38 C43 C42 -0.5(4) . . . . ?
C39 C40 C41 C42 -1.7(4) . . . . ?
C39 C40 C41 C44 178.7(3) . . . . ?
C41 C40 C39 C38 0.2(4) . . . . ?
C43 C38 C16 C1 46.2(3) . . . . ?
C43 C38 C16 C15 -127.4(2) . . . . ?
C43 C38 C39 C40 0.9(4) . . . . ?
C43 C42 C41 C40 2.1(4) . . . . ?
C43 C42 C41 C44 -178.3(3) . . . . ?
